data_4127327
loop_
_publ_author_name
'Reiers\/olmoen, Ann Christin'
'Cs\'ok\'as, D\'aniel'
'P\'apai, Imre'
'Fiksdahl, Anne'
'Erd\'elyi, M\'at\'e'

_publ_section_title
;
 Mechanism of Au(III)-Mediated Alkoxycyclization of a 1,6-Enyne.
;
_journal_name_full 'Journal of the American Chemical Society'
_journal_paper_doi 10.1021/jacs.9b09108
_journal_year 2019
_chemical_formula_sum 'C12 H16 Au Cl2 N3 O4'
_chemical_formula_weight 534.14
_space_group_crystal_system monoclinic
_space_group_IT_number 4
_space_group_name_Hall 'P 2yb'
_space_group_name_H-M_alt 'P 1 21 1'
_symmetry_space_group_name_Hall 'P 2yb'
_symmetry_space_group_name_H-M 'P 1 21 1'
_atom_sites_solution_hydrogens geom
_audit_creation_method SHELXL-2017/1
_audit_update_record
;
2019-07-05 deposited with the CCDC.    2019-07-16 downloaded from the CCDC.
;
_cell_angle_alpha 90
_cell_angle_beta 112.840(4)
_cell_angle_gamma 90
_cell_formula_units_Z 2
_cell_length_a 8.6725(16)
_cell_length_b 9.1766(16)
_cell_length_c 10.8550(18)
_cell_measurement_reflns_used 995
_cell_measurement_temperature 100(2)
_cell_measurement_theta_max 32.10
_cell_measurement_theta_min 3.37
_cell_volume 796.1(2)
_computing_cell_refinement 'Bruker SAINT'
_computing_data_collection 'Bruker APEX2'
_computing_data_reduction 'Bruker SAINT'
_computing_structure_refinement 'SHELXL-2017/1 (Sheldrick, 2017)'
_diffrn_ambient_temperature 100(2)
_diffrn_detector 'Bruker Photon 100 area detector'
_diffrn_detector_area_resol_mean 10.42
_diffrn_detector_type 'CMOS area detector'
_diffrn_measured_fraction_theta_full 0.998
_diffrn_measured_fraction_theta_max 0.998
_diffrn_measurement_device 'three-circle diffractometer'
_diffrn_measurement_device_type 'Bruker Photon 100 area detector'
_diffrn_measurement_method '\w and \f shutterless scans'
_diffrn_radiation_type MoK\a
_diffrn_radiation_wavelength 0.71073
_diffrn_reflns_av_R_equivalents 0.0466
_diffrn_reflns_av_unetI/netI 0.0551
_diffrn_reflns_Laue_measured_fraction_full 0.998
_diffrn_reflns_Laue_measured_fraction_max 0.998
_diffrn_reflns_limit_h_max 12
_diffrn_reflns_limit_h_min -12
_diffrn_reflns_limit_k_max 13
_diffrn_reflns_limit_k_min -13
_diffrn_reflns_limit_l_max 15
_diffrn_reflns_limit_l_min -15
_diffrn_reflns_number 14828
_diffrn_reflns_point_group_measured_fraction_full 0.999
_diffrn_reflns_point_group_measured_fraction_max 0.999
_diffrn_reflns_theta_full 26.000
_diffrn_reflns_theta_max 30.738
_diffrn_reflns_theta_min 2.548
_diffrn_source_type 'Incoatec I\ms'
_exptl_absorpt_coefficient_mu 9.594
_exptl_absorpt_correction_T_max 0.383
_exptl_absorpt_correction_T_min 0.079
_exptl_absorpt_correction_type multi-scan
_exptl_absorpt_process_details SADABS
_exptl_crystal_colour bronze
_exptl_crystal_density_diffrn 2.228
_exptl_crystal_description block
_exptl_crystal_F_000 508
_exptl_crystal_size_max 0.650
_exptl_crystal_size_mid 0.240
_exptl_crystal_size_min 0.100
_refine_diff_density_max 2.609
_refine_diff_density_min -2.520
_refine_diff_density_rms 0.246
_refine_ls_abs_structure_details
;
 Refined as an inversion twin.
;
_refine_ls_abs_structure_Flack 0.070(10)
_refine_ls_extinction_method none
_refine_ls_goodness_of_fit_ref 1.051
_refine_ls_hydrogen_treatment constr
_refine_ls_matrix_type full
_refine_ls_number_parameters 203
_refine_ls_number_reflns 4921
_refine_ls_number_restraints 1
_refine_ls_restrained_S_all 1.051
_refine_ls_R_factor_all 0.0293
_refine_ls_R_factor_gt 0.0274
_refine_ls_shift/su_max 0.000
_refine_ls_shift/su_mean 0.000
_refine_ls_structure_factor_coef Fsqd
_refine_ls_weighting_details 'w=1/[\s^2^(Fo^2^)+(0.0239P)^2^] where P=(Fo^2^+2Fc^2^)/3'
_refine_ls_weighting_scheme calc
_refine_ls_wR_factor_gt 0.0654
_refine_ls_wR_factor_ref 0.0661
_reflns_Friedel_coverage 0.894
_reflns_Friedel_fraction_full 1.000
_reflns_Friedel_fraction_max 1.000
_reflns_number_gt 4709
_reflns_number_total 4921
_reflns_threshold_expression 'I > 2\s(I)'
_cod_data_source_file ja9b09108_si_006.cif
_cod_data_source_block p2(1)_test
_cod_database_code 4127327
_shelx_shelxl_version_number 2017/1
_shelx_space_group_comment
;
The symmetry employed for this shelxl refinement is uniquely defined
by the following loop, which should always be used as a source of
symmetry information in preference to the above space-group names.
They are only intended as comments.
;
_shelx_estimated_absorpt_t_min 0.062
_shelx_estimated_absorpt_t_max 0.447

loop_
_space_group_symop_operation_xyz
'x, y, z'
'-x, y+1/2, -z'

loop_
_atom_site_label
_atom_site_type_symbol
_atom_site_fract_x
_atom_site_fract_y
_atom_site_fract_z
_atom_site_U_iso_or_equiv
_atom_site_adp_type
_atom_site_occupancy
_atom_site_site_symmetry_order
_atom_site_calc_flag
_atom_site_refinement_flags_posn
_atom_site_refinement_flags_adp
Au1 Au 0.20146(2) 0.43810(4) 0.19436(2) 0.00889(7) Uani 1 1 d . .
C9 C 0.2923(8) 0.5577(7) 0.5786(7) 0.0112(11) Uani 1 1 d . .
Cl2 Cl 0.1687(2) 0.2301(2) 0.29339(17) 0.0163(3) Uani 1 1 d . .
Cl1 Cl 0.2521(2) 0.2976(2) 0.03964(18) 0.0175(3) Uani 1 1 d . .
N2 N 0.1644(7) 0.5752(6) 0.3267(5) 0.0090(10) Uani 1 1 d . .
C8 C -0.0274(9) 0.5786(8) 0.4476(6) 0.0129(12) Uani 1 1 d . .
H8A H -0.053281 0.527463 0.517591 0.015 Uiso 1 1 calc R U
H8B H -0.026241 0.684943 0.463200 0.015 Uiso 1 1 calc R U
C1 C 0.2582(10) 0.6455(9) 0.0004(7) 0.0164(13) Uani 1 1 d . .
H1 H 0.280974 0.561762 -0.041174 0.020 Uiso 1 1 calc R U
C12 C 0.4455(9) 0.4832(9) 0.5695(7) 0.0175(14) Uani 1 1 d . .
H12A H 0.426945 0.377681 0.560767 0.026 Uiso 1 1 calc R U
H12B H 0.544311 0.504061 0.650574 0.026 Uiso 1 1 calc R U
H12C H 0.463247 0.520155 0.491318 0.026 Uiso 1 1 calc R U
N1 N 0.2169(7) 0.6306(6) 0.1065(5) 0.0107(10) Uani 1 1 d . .
C11 C 0.3286(12) 0.7190(10) 0.6099(9) 0.0189(18) Uani 1 1 d . .
H11A H 0.357448 0.764493 0.539968 0.028 Uiso 1 1 calc R U
H11B H 0.422348 0.729701 0.696427 0.028 Uiso 1 1 calc R U
H11C H 0.229207 0.766674 0.613406 0.028 Uiso 1 1 calc R U
O4 O -0.3423(8) 0.6226(8) 0.3845(7) 0.0210(14) Uani 1 1 d . .
C4 C 0.1853(9) 0.8862(8) 0.1183(7) 0.0134(12) Uani 1 1 d . .
H4 H 0.158186 0.967748 0.159986 0.016 Uiso 1 1 calc R U
C7 C 0.1386(8) 0.5275(7) 0.4463(6) 0.0103(11) Uani 1 1 d . .
H7 H 0.129560 0.418930 0.439010 0.012 Uiso 1 1 calc R U
O2 O -0.1478(6) 0.5408(6) 0.3144(5) 0.0147(10) Uani 1 1 d . .
O1 O 0.0956(7) 0.8171(6) 0.3385(5) 0.0170(10) Uani 1 1 d . .
C6 C 0.1400(9) 0.7166(8) 0.2850(6) 0.0111(12) Uani 1 1 d . .
N3 N -0.3135(8) 0.5703(7) 0.2947(6) 0.0156(11) Uani 1 1 d . .
O3 O -0.4100(7) 0.5385(7) 0.1849(6) 0.0274(13) Uani 1 1 d . .
C5 C 0.1803(8) 0.7463(7) 0.1643(7) 0.0109(11) Uani 1 1 d . .
C2 C 0.2677(10) 0.7832(8) -0.0489(7) 0.0169(13) Uani 1 1 d . .
H2 H 0.299590 0.794308 -0.122849 0.020 Uiso 1 1 calc R U
C3 C 0.2303(10) 0.9047(7) 0.0105(7) 0.0177(15) Uani 1 1 d . .
H3 H 0.235664 0.999555 -0.022608 0.021 Uiso 1 1 calc R U
C10 C 0.2572(9) 0.4889(9) 0.6938(7) 0.0166(13) Uani 1 1 d . .
H10A H 0.215362 0.389472 0.669466 0.025 Uiso 1 1 calc R U
H10B H 0.173127 0.547039 0.711365 0.025 Uiso 1 1 calc R U
H10C H 0.360758 0.486408 0.774213 0.025 Uiso 1 1 calc R U

loop_
_atom_site_aniso_label
_atom_site_aniso_U_11
_atom_site_aniso_U_22
_atom_site_aniso_U_33
_atom_site_aniso_U_23
_atom_site_aniso_U_13
_atom_site_aniso_U_12
Au1 0.00971(10) 0.00977(10) 0.00889(9) -0.00117(12) 0.00545(7) 0.00076(13)
C9 0.010(3) 0.013(3) 0.012(3) -0.001(2) 0.006(2) -0.003(2)
Cl2 0.0264(9) 0.0100(8) 0.0179(8) 0.0009(7) 0.0144(7) 0.0008(7)
Cl1 0.0241(9) 0.0149(7) 0.0174(8) -0.0037(6) 0.0122(7) 0.0016(6)
N2 0.019(3) 0.005(2) 0.010(2) -0.0021(19) 0.013(2) 0.001(2)
C8 0.012(3) 0.017(3) 0.011(3) -0.003(2) 0.006(2) 0.000(2)
C1 0.024(4) 0.017(3) 0.011(3) 0.000(3) 0.010(3) 0.003(3)
C12 0.013(3) 0.027(3) 0.015(3) 0.004(2) 0.008(2) 0.004(2)
N1 0.011(2) 0.011(2) 0.010(2) 0.0003(19) 0.005(2) 0.002(2)
C11 0.019(4) 0.021(4) 0.019(4) -0.009(3) 0.010(3) -0.008(3)
O4 0.014(3) 0.024(3) 0.029(3) -0.005(2) 0.013(2) -0.003(2)
C4 0.015(3) 0.012(2) 0.016(3) 0.001(2) 0.008(3) 0.000(2)
C7 0.009(3) 0.013(3) 0.013(3) -0.002(2) 0.009(2) -0.002(2)
O2 0.006(2) 0.025(3) 0.014(2) -0.0064(19) 0.0051(17) 0.000(2)
O1 0.023(3) 0.013(2) 0.021(3) -0.0021(18) 0.014(2) 0.003(2)
C6 0.015(3) 0.011(3) 0.011(3) 0.000(2) 0.010(2) 0.001(3)
N3 0.011(3) 0.015(3) 0.024(3) -0.003(2) 0.011(2) 0.002(2)
O3 0.013(3) 0.040(4) 0.024(3) -0.010(2) 0.001(2) 0.005(2)
C5 0.013(3) 0.011(3) 0.010(2) -0.001(2) 0.006(2) 0.001(2)
C2 0.026(4) 0.016(3) 0.014(3) -0.001(2) 0.013(3) -0.001(3)
C3 0.024(4) 0.015(4) 0.016(3) 0.001(2) 0.010(3) 0.000(2)
C10 0.017(3) 0.025(3) 0.009(3) -0.002(2) 0.007(2) -0.002(3)

loop_
_atom_type_symbol
_atom_type_description
_atom_type_scat_dispersion_real
_atom_type_scat_dispersion_imag
_atom_type_scat_source
C C 0.0033 0.0016 'International Tables Vol C Tables 4.2.6.8 and 6.1.1.4'
H H 0.0000 0.0000 'International Tables Vol C Tables 4.2.6.8 and 6.1.1.4'
Au Au -2.0133 8.8022 'International Tables Vol C Tables 4.2.6.8 and 6.1.1.4'
Cl Cl 0.1484 0.1585 'International Tables Vol C Tables 4.2.6.8 and 6.1.1.4'
N N 0.0061 0.0033 'International Tables Vol C Tables 4.2.6.8 and 6.1.1.4'
O O 0.0106 0.0060 'International Tables Vol C Tables 4.2.6.8 and 6.1.1.4'

loop_
_geom_angle_atom_site_label_1
_geom_angle_atom_site_label_2
_geom_angle_atom_site_label_3
_geom_angle
N2 Au1 N1 81.4(2)
N2 Au1 Cl2 95.93(18)
N1 Au1 Cl2 176.14(17)
N2 Au1 Cl1 175.68(18)
N1 Au1 Cl1 94.53(16)
Cl2 Au1 Cl1 88.20(6)
C11 C9 C12 109.8(6)
C11 C9 C10 107.9(6)
C12 C9 C10 108.7(6)
C11 C9 C7 114.0(6)
C12 C9 C7 108.3(5)
C10 C9 C7 108.0(5)
C6 N2 C7 121.4(5)
C6 N2 Au1 113.7(4)
C7 N2 Au1 124.2(4)
O2 C8 C7 103.5(5)
O2 C8 H8A 111.1
C7 C8 H8A 111.1
O2 C8 H8B 111.1
C7 C8 H8B 111.1
H8A C8 H8B 109.0
N1 C1 C2 120.1(7)
N1 C1 H1 120.0
C2 C1 H1 120.0
C9 C12 H12A 109.5
C9 C12 H12B 109.5
H12A C12 H12B 109.5
C9 C12 H12C 109.5
H12A C12 H12C 109.5
H12B C12 H12C 109.5
C5 N1 C1 121.0(6)
C5 N1 Au1 113.6(4)
C1 N1 Au1 125.4(5)
C9 C11 H11A 109.5
C9 C11 H11B 109.5
H11A C11 H11B 109.5
C9 C11 H11C 109.5
H11A C11 H11C 109.5
H11B C11 H11C 109.5
C3 C4 C5 118.6(6)
C3 C4 H4 120.7
C5 C4 H4 120.7
N2 C7 C8 112.8(5)
N2 C7 C9 113.1(5)
C8 C7 C9 114.2(5)
N2 C7 H7 105.2
C8 C7 H7 105.2
C9 C7 H7 105.2
N3 O2 C8 113.9(5)
O1 C6 N2 126.5(6)
O1 C6 C5 119.8(7)
N2 C6 C5 113.7(6)
O3 N3 O4 128.5(7)
O3 N3 O2 112.7(6)
O4 N3 O2 118.8(6)
N1 C5 C4 121.5(6)
N1 C5 C6 116.3(6)
C4 C5 C6 122.1(6)
C1 C2 C3 119.5(6)
C1 C2 H2 120.3
C3 C2 H2 120.3
C4 C3 C2 119.3(6)
C4 C3 H3 120.3
C2 C3 H3 120.3
C9 C10 H10A 109.5
C9 C10 H10B 109.5
H10A C10 H10B 109.5
C9 C10 H10C 109.5
H10A C10 H10C 109.5
H10B C10 H10C 109.5

loop_
_geom_bond_atom_site_label_1
_geom_bond_atom_site_label_2
_geom_bond_distance
Au1 N2 2.027(5)
Au1 N1 2.036(6)
Au1 Cl2 2.2622(19)
Au1 Cl1 2.2912(18)
C9 C11 1.525(11)
C9 C12 1.531(9)
C9 C10 1.533(9)
C9 C7 1.559(9)
N2 C6 1.363(9)
N2 C7 1.467(8)
C8 O2 1.459(8)
C8 C7 1.519(9)
C8 H8A 0.9900
C8 H8B 0.9900
C1 N1 1.340(9)
C1 C2 1.387(11)
C1 H1 0.9500
C12 H12A 0.9800
C12 H12B 0.9800
C12 H12C 0.9800
N1 C5 1.333(8)
C11 H11A 0.9800
C11 H11B 0.9800
C11 H11C 0.9800
O4 N3 1.197(9)
C4 C3 1.380(10)
C4 C5 1.384(9)
C4 H4 0.9500
C7 H7 1.0000
O2 N3 1.395(7)
O1 C6 1.228(9)
C6 C5 1.506(9)
N3 O3 1.197(9)
C2 C3 1.388(10)
C2 H2 0.9500
C3 H3 0.9500
C10 H10A 0.9800
C10 H10B 0.9800
C10 H10C 0.9800

loop_
_geom_hbond_atom_site_label_D
_geom_hbond_atom_site_label_H
_geom_hbond_atom_site_label_A
_geom_hbond_distance_DH
_geom_hbond_distance_HA
_geom_hbond_distance_DA
_geom_hbond_angle_DHA
_geom_hbond_site_symmetry_A
_geom_hbond_publ_flag
C1 H1 Cl1 0.95 2.62 3.225(8) 121.7 . yes
C12 H12C O4 0.98 2.57 3.453(10) 150.4 1_655 yes
C7 H7 Cl2 1.00 2.46 3.257(7) 136.7 . yes
C2 H2 O3 0.95 2.63 3.256(10) 124.2 2 yes

loop_
_geom_torsion_atom_site_label_1
_geom_torsion_atom_site_label_2
_geom_torsion_atom_site_label_3
_geom_torsion_atom_site_label_4
_geom_torsion
C2 C1 N1 C5 1.7(11)
C2 C1 N1 Au1 -178.7(6)
C6 N2 C7 C8 48.9(8)
Au1 N2 C7 C8 -121.0(5)
C6 N2 C7 C9 -82.6(8)
Au1 N2 C7 C9 107.5(6)
O2 C8 C7 N2 48.0(7)
O2 C8 C7 C9 179.0(5)
C11 C9 C7 N2 66.0(8)
C12 C9 C7 N2 -56.5(7)
C10 C9 C7 N2 -174.1(6)
C11 C9 C7 C8 -64.8(8)
C12 C9 C7 C8 172.6(6)
C10 C9 C7 C8 55.0(7)
C7 C8 O2 N3 176.4(5)
C7 N2 C6 O1 -0.1(11)
Au1 N2 C6 O1 170.8(6)
C7 N2 C6 C5 177.3(5)
Au1 N2 C6 C5 -11.9(7)
C8 O2 N3 O3 180.0(6)
C8 O2 N3 O4 0.3(9)
C1 N1 C5 C4 -0.7(10)
Au1 N1 C5 C4 179.6(5)
C1 N1 C5 C6 -178.5(6)
Au1 N1 C5 C6 1.8(8)
C3 C4 C5 N1 -0.4(11)
C3 C4 C5 C6 177.2(6)
O1 C6 C5 N1 -175.7(6)
N2 C6 C5 N1 6.7(9)
O1 C6 C5 C4 6.5(10)
N2 C6 C5 C4 -171.1(6)
N1 C1 C2 C3 -1.5(12)
C5 C4 C3 C2 0.6(11)
C1 C2 C3 C4 0.4(12)
